data_7161026
loop_
_publ_author_name
'Zhang, Yajuan'
'Chai, Fuxiang'
'Hu, Qiong'
'Chang, Meng'
'Qiang, Ruihua'
'Hu, Yimin'

_publ_section_title
;
 Three-component tandem benzyl-C(sp<sup>3</sup>)-H functionalization
 <i>via</i> thermally generated arynes with phenazine.
;
_journal_issue 6
_journal_name_full 'Organic &amp; biomolecular chemistry'
_journal_page_first 1231
_journal_page_last 1236
_journal_paper_doi 10.1039/d5ob01818h
_journal_volume 24
_journal_year 2026
_chemical_formula_moiety 'C46 H34 F2 N2 O4, 0.5[C6H6], 1[C6H6]'
_chemical_formula_sum 'C55 H43 F2 N2 O4'
_chemical_formula_weight 833.91
_space_group_crystal_system triclinic
_space_group_IT_number 2
_space_group_name_Hall '-P 1'
_space_group_name_H-M_alt 'P -1'
_atom_sites_solution_hydrogens geom
_atom_sites_solution_primary iterative
_audit_creation_date 2025-06-30
_audit_creation_method
;
Olex2 1.5
(compiled 2023.08.24 svn.re1ec1418 for OlexSys, GUI svn.r6817)
;
_audit_update_record
;
2025-10-07 deposited with the CCDC.	2025-12-17 downloaded from the CCDC.
;
_cell_angle_alpha 76.822(2)
_cell_angle_beta 73.368(2)
_cell_angle_gamma 73.606(2)
_cell_formula_units_Z 2
_cell_length_a 11.8312(3)
_cell_length_b 13.2147(3)
_cell_length_c 15.2145(4)
_cell_measurement_reflns_used 7060
_cell_measurement_temperature 273.15
_cell_measurement_theta_max 66.48
_cell_measurement_theta_min 3.07
_cell_volume 2158.32(10)
_computing_cell_refinement 'SAINT v8.37A (Bruker, 2015)'
_computing_data_reduction 'SAINT v8.37A (Bruker, 2015)'
_computing_molecular_graphics 'Olex2 1.5 (Dolomanov et al., 2009)'
_computing_publication_material 'Olex2 1.5 (Dolomanov et al., 2009)'
_computing_structure_refinement 'olex2.refine 1.5 (Bourhis et al., 2015)'
_computing_structure_solution 'olex2.solve 1.5 (Bourhis et al., 2015)'
_diffrn_ambient_temperature 273.15
_diffrn_measured_fraction_theta_full 0.999
_diffrn_measured_fraction_theta_max 0.997
_diffrn_measurement_device_type 'Bruker APEX-II CCD'
_diffrn_measurement_method '\f and \w scans'
_diffrn_radiation_type CuK\a
_diffrn_radiation_wavelength 1.54178
_diffrn_reflns_av_R_equivalents 0.0723
_diffrn_reflns_av_unetI/netI 0.0555
_diffrn_reflns_Laue_measured_fraction_full 0.999
_diffrn_reflns_Laue_measured_fraction_max 0.997
_diffrn_reflns_limit_h_max 14
_diffrn_reflns_limit_h_min -14
_diffrn_reflns_limit_k_max 15
_diffrn_reflns_limit_k_min -14
_diffrn_reflns_limit_l_max 18
_diffrn_reflns_limit_l_min -18
_diffrn_reflns_number 37186
_diffrn_reflns_point_group_measured_fraction_full 0.999
_diffrn_reflns_point_group_measured_fraction_max 0.997
_diffrn_reflns_theta_full 67.679
_diffrn_reflns_theta_max 68.395
_diffrn_reflns_theta_min 3.071
_diffrn_source_current 1.0
_diffrn_source_power 0.05
_diffrn_source_voltage 50.0
_diffrn_standards_number 0
_exptl_absorpt_coefficient_mu 0.698
_exptl_absorpt_correction_T_max 0.7531
_exptl_absorpt_correction_T_min 0.5631
_exptl_absorpt_correction_type none
_exptl_absorpt_process_details
;
SADABS-2016/2 (Bruker,2016/2) was used for absorption correction.
wR2(int) was 0.1044 before and 0.0761 after correction.
The Ratio of minimum to maximum transmission is 0.7477.
The \l/2 correction factor is Not present.
;
_exptl_crystal_colour 'dull light green'
_exptl_crystal_colour_lustre dull
_exptl_crystal_colour_modifier light
_exptl_crystal_colour_primary green
_exptl_crystal_density_diffrn 1.283
_exptl_crystal_description block
_exptl_crystal_F_000 874
_exptl_crystal_size_max 0.17
_exptl_crystal_size_mid 0.16
_exptl_crystal_size_min 0.15
_refine_diff_density_max 0.188
_refine_diff_density_min -0.225
_refine_diff_density_rms 0.050
_refine_ls_extinction_method none
_refine_ls_goodness_of_fit_ref 1.006
_refine_ls_hydrogen_treatment constr
_refine_ls_matrix_type full
_refine_ls_number_parameters 489
_refine_ls_number_reflns 7916
_refine_ls_number_restraints 48
_refine_ls_restrained_S_all 1.016
_refine_ls_R_factor_all 0.0897
_refine_ls_R_factor_gt 0.0592
_refine_ls_shift/su_max 0.000
_refine_ls_shift/su_mean 0.000
_refine_ls_structure_factor_coef Fsqd
_refine_ls_weighting_details 'w=1/[\s^2^(Fo^2^)+(0.1139P)^2^+0.1738P] where P=(Fo^2^+2Fc^2^)/3'
_refine_ls_weighting_scheme calc
_refine_ls_wR_factor_gt 0.1736
_refine_ls_wR_factor_ref 0.2001
_reflns_Friedel_coverage 0.000
_reflns_number_gt 4868
_reflns_number_total 7916
_reflns_threshold_expression 'I > 2\s(I)'
_cod_data_source_file d5ob01818h2.cif
_cod_data_source_block cu_20250323b_0m
_cod_database_code 7161026
_shelx_shelxl_version_number 2018/3
_shelx_space_group_comment
;
The symmetry employed for this shelxl refinement is uniquely defined
by the following loop, which should always be used as a source of
symmetry information in preference to the above space-group names.
They are only intended as comments.
;
_shelx_estimated_absorpt_t_max 0.903
_shelx_estimated_absorpt_t_min 0.891
_olex2_refinement_description
;
1. Fixed Uiso
 At 1.2 times of:
  All C(H) groups, All C(H,H) groups
 At 1.5 times of:
  All C(H,H,H) groups
2. Uiso/Uaniso restraints and constraints
C46 \\sim C45 \\sim C44 \\sim C43 \\sim C41 \\sim C42 \\sim C40: within 2A with
sigma of 0.01 and sigma for terminal atoms of 0.02 within 2A
F1 \\sim C3: within 2A with sigma of 0.01 and sigma for terminal atoms of 0.02
within 2A
3.a Secondary CH2 refined with riding coordinates:
 C13(H13A,H13B), C11(H11A,H11B), C40(H40A,H40B)
3.b Aromatic/amide H refined with riding coordinates:
 C16(H16), C29(H29), C19(H19), C23(H23), C38(H38), C30(H30), C22(H22),
 C20(H20), C32(H32), C1(H1), C31(H31), C5(H5), C2(H2), C35(H35), C37(H37),
 C46(H46), C4(H4), C36(H36), C42(H42), C45(H45), C44(H44), C43(H43)
3.c Idealised Me refined as rotating group:
 C27(H27A,H27B,H27C), C25(H25A,H25B,H25C)
;
_smtbx_masks_void_probe_radius 1.2
_smtbx_masks_void_truncation_radius 1.2
_olex2_submission_special_instructions 'No special instructions were received'

loop_
_space_group_symop_operation_xyz
'x, y, z'
'-x, -y, -z'

loop_
_atom_site_label
_atom_site_type_symbol
_atom_site_fract_x
_atom_site_fract_y
_atom_site_fract_z
_atom_site_U_iso_or_equiv
_atom_site_adp_type
_atom_site_occupancy
_atom_site_site_symmetry_order
_atom_site_calc_flag
_atom_site_refinement_flags_posn
_atom_site_refinement_flags_adp
_atom_site_refinement_flags_occupancy
_atom_site_disorder_assembly
_atom_site_disorder_group
O4 O 0.20934(15) 0.57877(14) 0.67501(13) 0.0703(5) Uani 1 1 d . . . . .
N1 N 0.71745(16) 0.18231(15) 0.65659(12) 0.0529(5) Uani 1 1 d . . . . .
F2 F 0.72501(18) -0.06643(16) 0.17245(14) 0.1094(7) Uani 1 1 d . . . . .
O2 O 0.27135(18) 0.37891(17) 0.82508(12) 0.0818(6) Uani 1 1 d . . . . .
O1 O 0.20453(19) 0.31751(18) 0.72966(16) 0.0886(6) Uani 1 1 d . . . . .
F1 F 0.0407(2) 0.4191(2) 0.11707(15) 0.1315(8) Uani 1 1 d . U . . .
N2 N 0.87297(18) 0.14942(19) 0.77191(15) 0.0688(6) Uani 1 1 d . . . . .
O3 O 0.3898(2) 0.58485(17) 0.6868(2) 0.1011(7) Uani 1 1 d . . . . .
C15 C 0.63467(18) 0.20373(18) 0.59780(15) 0.0506(5) Uani 1 1 d . . . . .
C9 C 0.47992(18) 0.25077(17) 0.47754(15) 0.0489(5) Uani 1 1 d . . . . .
C17 C 0.58369(19) 0.16557(18) 0.46677(15) 0.0506(5) Uani 1 1 d . . . . .
C10 C 0.45596(19) 0.31047(18) 0.54844(15) 0.0503(5) Uani 1 1 d . . . . .
C14 C 0.53240(18) 0.28751(18) 0.60838(15) 0.0497(5) Uani 1 1 d . . . . .
C28 C 0.80617(18) 0.24224(18) 0.63247(15) 0.0506(5) Uani 1 1 d . . . . .
C16 C 0.65902(19) 0.14374(18) 0.52826(16) 0.0520(5) Uani 1 1 d . . . . .
H16 H 0.727271 0.087349 0.522123 0.062 Uiso 1 1 calc R U . . .
C18 C 0.6178(2) 0.10345(18) 0.38927(16) 0.0534(5) Uani 1 1 d . . . . .
C12 C 0.3586(2) 0.41988(18) 0.66726(15) 0.0535(5) Uani 1 1 d . . . . .
C33 C 0.8857(2) 0.22571(19) 0.69036(17) 0.0572(6) Uani 1 1 d . . . . .
C24 C 0.2692(2) 0.36510(19) 0.74194(18) 0.0578(6) Uani 1 1 d . . . . .
C39 C 0.6949(2) 0.11796(19) 0.74359(16) 0.0556(6) Uani 1 1 d . . . . .
C8 C 0.3978(2) 0.27728(19) 0.41812(16) 0.0572(6) Uani 1 1 d . . . . .
C26 C 0.3242(2) 0.5365(2) 0.67775(16) 0.0576(6) Uani 1 1 d . . . . .
C29 C 0.8196(2) 0.3150(2) 0.55118(17) 0.0595(6) Uani 1 1 d . . . . .
H29 H 0.765353 0.328427 0.513854 0.071 Uiso 1 1 calc R U . . .
C13 C 0.4901(2) 0.3648(2) 0.67593(17) 0.0583(6) Uani 1 1 d . . . . .
H13A H 0.540178 0.416275 0.659220 0.070 Uiso 1 1 calc R U . . .
H13B H 0.491488 0.327802 0.738631 0.070 Uiso 1 1 calc R U . . .
C6 C 0.2532(2) 0.3310(2) 0.30392(17) 0.0622(6) Uani 1 1 d . . . . .
C11 C 0.3542(2) 0.4059(2) 0.56967(17) 0.0615(6) Uani 1 1 d . . . . .
H11A H 0.277032 0.392813 0.571106 0.074 Uiso 1 1 calc R U . . .
H11B H 0.367306 0.468620 0.524058 0.074 Uiso 1 1 calc R U . . .
C34 C 0.7726(2) 0.1033(2) 0.80252(16) 0.0621(6) Uani 1 1 d . . . . .
C19 C 0.6259(2) 0.1556(2) 0.29814(17) 0.0640(6) Uani 1 1 d . . . . .
H19 H 0.606148 0.229881 0.286050 0.077 Uiso 1 1 calc R U . . .
C23 C 0.6467(2) -0.0071(2) 0.40558(19) 0.0646(6) Uani 1 1 d . . . . .
H23 H 0.642166 -0.042971 0.466208 0.078 Uiso 1 1 calc R U . . .
C7 C 0.3290(2) 0.3013(2) 0.36846(17) 0.0624(6) Uani 1 1 d . . . . .
C38 C 0.6004(2) 0.0674(2) 0.77129(18) 0.0718(7) Uani 1 1 d . . . . .
H38 H 0.549600 0.076953 0.731917 0.086 Uiso 1 1 calc R U . . .
C30 C 0.9128(3) 0.3686(2) 0.5242(2) 0.0739(7) Uani 1 1 d . . . . .
H30 H 0.922278 0.415666 0.468395 0.089 Uiso 1 1 calc R U . . .
C21 C 0.6895(2) -0.0099(3) 0.2443(2) 0.0742(8) Uani 1 1 d . . . . .
C22 C 0.6821(3) -0.0656(2) 0.3331(2) 0.0767(8) Uani 1 1 d . . . . .
H22 H 0.700296 -0.139885 0.344329 0.092 Uiso 1 1 calc R U . . .
C20 C 0.6629(3) 0.0981(3) 0.2249(2) 0.0751(7) Uani 1 1 d . . . . .
H20 H 0.669336 0.133023 0.163878 0.090 Uiso 1 1 calc R U . . .
C32 C 0.9753(2) 0.2822(2) 0.6634(2) 0.0727(7) Uani 1 1 d . . . . .
H32 H 1.026675 0.273378 0.702198 0.087 Uiso 1 1 calc R U . . .
C41 C 0.9265(3) 0.1875(3) 0.9067(2) 0.0817(8) Uani 1 1 d . U . . .
C1 C 0.1733(3) 0.4297(2) 0.2982(2) 0.0788(8) Uani 1 1 d . . . . .
H1 H 0.167808 0.476539 0.337377 0.095 Uiso 1 1 calc R U . . .
C27 C 0.1623(3) 0.6898(2) 0.6851(2) 0.0808(8) Uani 1 1 d . . . . .
H27A H 0.212813 0.731899 0.639590 0.121 Uiso 1 1 calc R U . . .
H27B H 0.161631 0.698471 0.746268 0.121 Uiso 1 1 calc R U . . .
H27C H 0.081209 0.712948 0.676344 0.121 Uiso 1 1 calc R U . . .
C40 C 0.9608(3) 0.1233(3) 0.8289(2) 0.0807(8) Uani 1 1 d . U . . .
H40A H 1.038086 0.133913 0.788971 0.097 Uiso 1 1 calc R U . . .
H40B H 0.971794 0.048100 0.855432 0.097 Uiso 1 1 calc R U . . .
C31 C 0.9902(3) 0.3515(2) 0.5803(2) 0.0781(8) Uani 1 1 d . . . . .
H31 H 1.053091 0.386572 0.562558 0.094 Uiso 1 1 calc R U . . .
C3 C 0.1109(3) 0.3896(3) 0.1799(2) 0.0879(9) Uani 1 1 d . U . . .
C5 C 0.2605(3) 0.2621(3) 0.2452(2) 0.0830(8) Uani 1 1 d . . . . .
H5 H 0.314430 0.195433 0.247688 0.100 Uiso 1 1 calc R U . . .
C2 C 0.1015(3) 0.4599(3) 0.2352(2) 0.0920(10) Uani 1 1 d . . . . .
H2 H 0.048202 0.526738 0.230863 0.110 Uiso 1 1 calc R U . . .
C35 C 0.7479(3) 0.0402(3) 0.8892(2) 0.0837(9) Uani 1 1 d . . . . .
H35 H 0.796014 0.032102 0.930212 0.100 Uiso 1 1 calc R U . . .
C37 C 0.5799(3) 0.0022(3) 0.8574(2) 0.0912(9) Uani 1 1 d . . . . .
H37 H 0.516344 -0.032187 0.875191 0.109 Uiso 1 1 calc R U . . .
C46 C 0.9877(4) 0.1512(3) 0.9775(2) 0.1003(11) Uani 1 1 d . U . . .
H46 H 1.047171 0.087743 0.977185 0.120 Uiso 1 1 calc R U . . .
C4 C 0.1866(3) 0.2930(3) 0.1823(2) 0.0952(10) Uani 1 1 d . . . . .
H4 H 0.190015 0.247303 0.142817 0.114 Uiso 1 1 calc R U . . .
C36 C 0.6538(3) -0.0107(3) 0.9155(2) 0.0942(10) Uani 1 1 d . . . . .
H36 H 0.640481 -0.054118 0.973132 0.113 Uiso 1 1 calc R U . . .
C42 C 0.8408(3) 0.2814(3) 0.9088(2) 0.1032(11) Uani 1 1 d . U . . .
H42 H 0.800483 0.306383 0.861042 0.124 Uiso 1 1 calc R U . . .
C45 C 0.9590(5) 0.2107(4) 1.0493(2) 0.1182(13) Uani 1 1 d . U . . .
H45 H 0.999184 0.186681 1.097124 0.142 Uiso 1 1 calc R U . . .
C25 C 0.1881(4) 0.3309(4) 0.9039(2) 0.1147(13) Uani 1 1 d . . . . .
H25A H 0.110976 0.343913 0.889345 0.172 Uiso 1 1 calc R U . . .
H25B H 0.177964 0.362012 0.957660 0.172 Uiso 1 1 calc R U . . .
H25C H 0.220833 0.255293 0.916408 0.172 Uiso 1 1 calc R U . . .
C44 C 0.8717(5) 0.3045(5) 1.0491(3) 0.1245(14) Uani 1 1 d . U . . .
H44 H 0.853220 0.343791 1.097004 0.149 Uiso 1 1 calc R U . . .
C43 C 0.8118(4) 0.3408(4) 0.9796(3) 0.1191(12) Uani 1 1 d . U . . .
H43 H 0.752462 0.404378 0.979719 0.143 Uiso 1 1 calc R U . . .

loop_
_atom_site_aniso_label
_atom_site_aniso_U_11
_atom_site_aniso_U_22
_atom_site_aniso_U_33
_atom_site_aniso_U_23
_atom_site_aniso_U_13
_atom_site_aniso_U_12
O4 0.0614(10) 0.0600(10) 0.0865(12) -0.0188(9) -0.0202(9) -0.0013(8)
N1 0.0429(9) 0.0671(12) 0.0522(10) -0.0040(9) -0.0217(8) -0.0120(8)
F2 0.1165(14) 0.1177(15) 0.1067(13) -0.0709(12) -0.0228(11) -0.0086(12)
O2 0.0891(13) 0.1086(16) 0.0563(11) -0.0058(10) -0.0121(9) -0.0474(12)
O1 0.0819(13) 0.0982(15) 0.1062(15) -0.0201(12) -0.0290(11) -0.0435(11)
F1 0.1282(17) 0.185(2) 0.1111(15) -0.0106(14) -0.0894(14) -0.0324(15)
N2 0.0549(12) 0.0929(16) 0.0641(13) -0.0008(11) -0.0343(10) -0.0149(11)
O3 0.0816(14) 0.0701(13) 0.166(2) -0.0260(13) -0.0449(14) -0.0195(11)
C15 0.0427(11) 0.0598(13) 0.0523(12) -0.0065(10) -0.0202(9) -0.0093(10)
C9 0.0453(11) 0.0574(13) 0.0492(12) -0.0091(10) -0.0201(9) -0.0106(9)
C17 0.0472(11) 0.0552(13) 0.0532(12) -0.0097(10) -0.0164(9) -0.0126(10)
C10 0.0452(11) 0.0571(13) 0.0508(12) -0.0115(10) -0.0188(9) -0.0055(9)
C14 0.0420(11) 0.0605(13) 0.0498(12) -0.0124(10) -0.0163(9) -0.0087(9)
C28 0.0419(11) 0.0581(13) 0.0548(13) -0.0142(10) -0.0176(9) -0.0058(9)
C16 0.0453(11) 0.0531(13) 0.0599(13) -0.0093(10) -0.0197(10) -0.0072(9)
C18 0.0491(12) 0.0563(14) 0.0613(14) -0.0175(11) -0.0182(10) -0.0109(10)
C12 0.0491(12) 0.0606(14) 0.0544(13) -0.0154(10) -0.0188(10) -0.0071(10)
C33 0.0478(12) 0.0660(15) 0.0627(14) -0.0161(11) -0.0244(10) -0.0047(10)
C24 0.0515(13) 0.0552(13) 0.0708(16) -0.0131(11) -0.0246(11) -0.0061(10)
C39 0.0500(12) 0.0632(14) 0.0528(13) -0.0056(11) -0.0191(10) -0.0082(10)
C8 0.0525(13) 0.0658(15) 0.0586(13) -0.0177(11) -0.0214(11) -0.0075(11)
C26 0.0568(14) 0.0605(14) 0.0576(13) -0.0107(11) -0.0148(11) -0.0146(11)
C29 0.0540(13) 0.0658(15) 0.0609(14) -0.0078(11) -0.0217(11) -0.0111(11)
C13 0.0482(12) 0.0728(15) 0.0606(14) -0.0224(12) -0.0215(10) -0.0068(11)
C6 0.0554(13) 0.0816(17) 0.0577(14) -0.0163(12) -0.0248(11) -0.0129(12)
C11 0.0549(13) 0.0719(16) 0.0609(14) -0.0230(12) -0.0263(11) 0.0028(11)
C34 0.0559(14) 0.0750(16) 0.0551(14) -0.0062(12) -0.0230(11) -0.0083(12)
C19 0.0706(15) 0.0643(15) 0.0622(15) -0.0190(12) -0.0199(12) -0.0124(12)
C23 0.0615(14) 0.0619(15) 0.0737(16) -0.0168(12) -0.0174(12) -0.0132(11)
C7 0.0558(13) 0.0759(16) 0.0611(14) -0.0199(12) -0.0243(12) -0.0063(12)
C38 0.0668(16) 0.0882(19) 0.0640(16) 0.0021(14) -0.0236(13) -0.0266(14)
C30 0.0716(17) 0.0720(17) 0.0812(18) -0.0031(14) -0.0210(14) -0.0258(14)
C21 0.0651(16) 0.086(2) 0.0822(19) -0.0448(16) -0.0162(14) -0.0112(14)
C22 0.0712(17) 0.0615(16) 0.103(2) -0.0303(16) -0.0227(15) -0.0088(13)
C20 0.0807(18) 0.087(2) 0.0643(16) -0.0248(14) -0.0206(13) -0.0163(15)
C32 0.0585(15) 0.0821(18) 0.092(2) -0.0221(16) -0.0347(14) -0.0164(13)
C41 0.0731(17) 0.120(2) 0.0660(16) 0.0006(16) -0.0336(13) -0.0400(17)
C1 0.0752(17) 0.089(2) 0.0817(18) -0.0224(15) -0.0433(15) -0.0021(15)
C27 0.088(2) 0.0591(16) 0.0841(19) -0.0166(14) -0.0162(15) 0.0008(14)
C40 0.0663(16) 0.110(2) 0.0741(17) -0.0043(16) -0.0433(14) -0.0149(15)
C31 0.0641(16) 0.0793(19) 0.102(2) -0.0109(16) -0.0248(15) -0.0311(14)
C3 0.0782(19) 0.126(3) 0.0736(18) -0.0091(18) -0.0484(15) -0.0210(19)
C5 0.0843(19) 0.096(2) 0.0803(19) -0.0304(16) -0.0388(15) -0.0065(16)
C2 0.084(2) 0.102(2) 0.099(2) -0.0135(19) -0.0566(18) -0.0023(17)
C35 0.084(2) 0.102(2) 0.0661(17) 0.0063(15) -0.0372(15) -0.0197(17)
C37 0.087(2) 0.108(2) 0.078(2) 0.0130(17) -0.0212(16) -0.0432(18)
C46 0.117(2) 0.137(3) 0.0726(19) 0.0160(18) -0.0513(18) -0.067(2)
C4 0.099(2) 0.133(3) 0.077(2) -0.0357(19) -0.0431(18) -0.028(2)
C36 0.106(2) 0.106(2) 0.0686(18) 0.0182(17) -0.0305(18) -0.036(2)
C42 0.090(2) 0.148(3) 0.079(2) -0.029(2) -0.0330(17) -0.018(2)
C45 0.153(3) 0.167(4) 0.068(2) 0.013(2) -0.055(2) -0.086(3)
C25 0.110(3) 0.150(4) 0.075(2) 0.013(2) -0.0062(19) -0.056(3)
C44 0.154(4) 0.176(4) 0.072(2) -0.021(2) -0.026(2) -0.082(3)
C43 0.116(3) 0.163(3) 0.093(2) -0.043(2) -0.027(2) -0.036(3)

loop_
_atom_type_symbol
_atom_type_description
_atom_type_scat_dispersion_real
_atom_type_scat_dispersion_imag
_atom_type_scat_source
C C 0.0181 0.0091 'International Tables Vol C Tables 4.2.6.8 and 6.1.1.4'
H H 0.0000 0.0000 'International Tables Vol C Tables 4.2.6.8 and 6.1.1.4'
F F 0.0727 0.0534 'International Tables Vol C Tables 4.2.6.8 and 6.1.1.4'
N N 0.0311 0.0180 'International Tables Vol C Tables 4.2.6.8 and 6.1.1.4'
O O 0.0492 0.0322 'International Tables Vol C Tables 4.2.6.8 and 6.1.1.4'

loop_
_geom_angle_atom_site_label_1
_geom_angle_atom_site_label_2
_geom_angle_atom_site_label_3
_geom_angle
_geom_angle_site_symmetry_1
_geom_angle_site_symmetry_3
_geom_angle_publ_flag
C26 O4 C27 117.2(2) . . ?
C28 N1 C15 118.38(18) . . ?
C39 N1 C15 119.58(18) . . ?
C39 N1 C28 121.01(18) . . ?
C24 O2 C25 115.6(2) . . ?
C33 N2 C40 119.8(2) . . ?
C34 N2 C33 120.88(18) . . ?
C34 N2 C40 119.2(2) . . ?
C14 C15 N1 120.07(19) . . ?
C16 C15 N1 120.14(19) . . ?
C16 C15 C14 119.74(18) . . ?
C17 C9 C8 121.72(19) . . ?
C10 C9 C17 119.25(18) . . ?
C10 C9 C8 119.03(19) . . ?
C9 C17 C18 121.66(18) . . ?
C16 C17 C9 118.4(2) . . ?
C16 C17 C18 119.84(19) . . ?
C9 C10 C11 127.84(18) . . ?
C14 C10 C9 121.27(19) . . ?
C14 C10 C11 110.85(18) . . ?
C15 C14 C10 119.55(19) . . ?
C15 C14 C13 129.15(18) . . ?
C10 C14 C13 111.26(18) . . ?
N1 C28 C33 119.7(2) . . ?
C29 C28 N1 121.32(19) . . ?
C29 C28 C33 119.0(2) . . ?
C15 C16 C17 121.8(2) . . ?
C15 C16 H16 119.1 . . ?
C17 C16 H16 119.1 . . ?
C19 C18 C17 120.4(2) . . ?
C23 C18 C17 121.0(2) . . ?
C23 C18 C19 118.5(2) . . ?
C24 C12 C13 110.25(19) . . ?
C24 C12 C11 109.89(19) . . ?
C26 C12 C24 107.43(18) . . ?
C26 C12 C13 112.56(19) . . ?
C26 C12 C11 111.45(19) . . ?
C13 C12 C11 105.27(18) . . ?
C28 C33 N2 118.5(2) . . ?
C32 C33 N2 122.8(2) . . ?
C32 C33 C28 118.7(2) . . ?
O2 C24 C12 109.8(2) . . ?
O1 C24 O2 123.9(3) . . ?
O1 C24 C12 126.3(2) . . ?
N1 C39 C34 118.8(2) . . ?
C38 C39 N1 121.4(2) . . ?
C38 C39 C34 119.8(2) . . ?
C7 C8 C9 178.8(3) . . ?
O4 C26 C12 110.5(2) . . ?
O3 C26 O4 123.9(2) . . ?
O3 C26 C12 125.6(2) . . ?
C28 C29 H29 119.4 . . ?
C28 C29 C30 121.2(2) . . ?
C30 C29 H29 119.4 . . ?
C14 C13 C12 103.35(17) . . ?
C14 C13 H13A 111.1 . . ?
C14 C13 H13B 111.1 . . ?
C12 C13 H13A 111.1 . . ?
C12 C13 H13B 111.1 . . ?
H13A C13 H13B 109.1 . . ?
C1 C6 C7 120.3(2) . . ?
C1 C6 C5 119.0(2) . . ?
C5 C6 C7 120.7(2) . . ?
C10 C11 C12 103.38(17) . . ?
C10 C11 H11A 111.1 . . ?
C10 C11 H11B 111.1 . . ?
C12 C11 H11A 111.1 . . ?
C12 C11 H11B 111.1 . . ?
H11A C11 H11B 109.1 . . ?
N2 C34 C39 119.7(2) . . ?
C35 C34 N2 122.3(2) . . ?
C35 C34 C39 118.0(2) . . ?
C18 C19 H19 119.6 . . ?
C20 C19 C18 120.8(3) . . ?
C20 C19 H19 119.6 . . ?
C18 C23 H23 119.4 . . ?
C18 C23 C22 121.2(3) . . ?
C22 C23 H23 119.4 . . ?
C8 C7 C6 176.2(3) . . ?
C39 C38 H38 119.5 . . ?
C39 C38 C37 120.9(3) . . ?
C37 C38 H38 119.5 . . ?
C29 C30 H30 120.3 . . ?
C31 C30 C29 119.4(3) . . ?
C31 C30 H30 120.3 . . ?
F2 C21 C22 118.3(3) . . ?
C20 C21 F2 118.6(3) . . ?
C20 C21 C22 123.1(2) . . ?
C23 C22 H22 121.1 . . ?
C21 C22 C23 117.8(3) . . ?
C21 C22 H22 121.1 . . ?
C19 C20 H20 120.7 . . ?
C21 C20 C19 118.5(3) . . ?
C21 C20 H20 120.7 . . ?
C33 C32 H32 119.3 . . ?
C31 C32 C33 121.4(2) . . ?
C31 C32 H32 119.3 . . ?
C46 C41 C40 118.5(3) . . ?
C42 C41 C40 122.7(3) . . ?
C42 C41 C46 118.7(3) . . ?
C6 C1 H1 119.6 . . ?
C2 C1 C6 120.9(3) . . ?
C2 C1 H1 119.6 . . ?
O4 C27 H27A 109.5 . . ?
O4 C27 H27B 109.5 . . ?
O4 C27 H27C 109.5 . . ?
H27A C27 H27B 109.5 . . ?
H27A C27 H27C 109.5 . . ?
H27B C27 H27C 109.5 . . ?
N2 C40 C41 114.9(2) . . ?
N2 C40 H40A 108.5 . . ?
N2 C40 H40B 108.5 . . ?
C41 C40 H40A 108.5 . . ?
C41 C40 H40B 108.5 . . ?
H40A C40 H40B 107.5 . . ?
C30 C31 C32 120.1(3) . . ?
C30 C31 H31 119.9 . . ?
C32 C31 H31 119.9 . . ?
C2 C3 F1 118.5(3) . . ?
C4 C3 F1 117.9(3) . . ?
C4 C3 C2 123.6(3) . . ?
C6 C5 H5 120.1 . . ?
C6 C5 C4 119.7(3) . . ?
C4 C5 H5 120.1 . . ?
C1 C2 H2 120.9 . . ?
C3 C2 C1 118.1(3) . . ?
C3 C2 H2 120.9 . . ?
C34 C35 H35 119.3 . . ?
C36 C35 C34 121.5(3) . . ?
C36 C35 H35 119.3 . . ?
C38 C37 H37 120.3 . . ?
C36 C37 C38 119.4(3) . . ?
C36 C37 H37 120.3 . . ?
C41 C46 H46 120.3 . . ?
C41 C46 C45 119.4(4) . . ?
C45 C46 H46 120.3 . . ?
C3 C4 C5 118.7(3) . . ?
C3 C4 H4 120.6 . . ?
C5 C4 H4 120.6 . . ?
C35 C36 H36 119.8 . . ?
C37 C36 C35 120.3(3) . . ?
C37 C36 H36 119.8 . . ?
C41 C42 H42 118.9 . . ?
C41 C42 C43 122.3(3) . . ?
C43 C42 H42 118.9 . . ?
C46 C45 H45 120.0 . . ?
C44 C45 C46 120.1(3) . . ?
C44 C45 H45 120.0 . . ?
O2 C25 H25A 109.5 . . ?
O2 C25 H25B 109.5 . . ?
O2 C25 H25C 109.5 . . ?
H25A C25 H25B 109.5 . . ?
H25A C25 H25C 109.5 . . ?
H25B C25 H25C 109.5 . . ?
C45 C44 H44 119.6 . . ?
C43 C44 C45 120.7(4) . . ?
C43 C44 H44 119.6 . . ?
C42 C43 H43 120.6 . . ?
C44 C43 C42 118.8(5) . . ?
C44 C43 H43 120.6 . . ?

loop_
_geom_bond_atom_site_label_1
_geom_bond_atom_site_label_2
_geom_bond_distance
_geom_bond_site_symmetry_2
_geom_bond_publ_flag
O4 C26 1.324(3) . ?
O4 C27 1.442(3) . ?
N1 C15 1.438(3) . ?
N1 C28 1.407(3) . ?
N1 C39 1.400(3) . ?
F2 C21 1.364(3) . ?
O2 C24 1.327(3) . ?
O2 C25 1.463(4) . ?
O1 C24 1.192(3) . ?
F1 C3 1.362(3) . ?
N2 C33 1.410(3) . ?
N2 C34 1.401(3) . ?
N2 C40 1.458(3) . ?
O3 C26 1.188(3) . ?
C15 C14 1.389(3) . ?
C15 C16 1.382(3) . ?
C9 C17 1.411(3) . ?
C9 C10 1.397(3) . ?
C9 C8 1.432(3) . ?
C17 C16 1.401(3) . ?
C17 C18 1.486(3) . ?
C10 C14 1.390(3) . ?
C10 C11 1.500(3) . ?
C14 C13 1.498(3) . ?
C28 C33 1.407(3) . ?
C28 C29 1.383(3) . ?
C16 H16 0.9300 . ?
C18 C19 1.390(3) . ?
C18 C23 1.384(3) . ?
C12 C24 1.518(4) . ?
C12 C26 1.512(3) . ?
C12 C13 1.550(3) . ?
C12 C11 1.554(3) . ?
C33 C32 1.381(4) . ?
C39 C34 1.406(3) . ?
C39 C38 1.378(4) . ?
C8 C7 1.196(3) . ?
C29 H29 0.9300 . ?
C29 C30 1.390(4) . ?
C13 H13A 0.9700 . ?
C13 H13B 0.9700 . ?
C6 C7 1.432(3) . ?
C6 C1 1.380(4) . ?
C6 C5 1.385(4) . ?
C11 H11A 0.9700 . ?
C11 H11B 0.9700 . ?
C34 C35 1.391(4) . ?
C19 H19 0.9300 . ?
C19 C20 1.389(4) . ?
C23 H23 0.9300 . ?
C23 C22 1.388(4) . ?
C38 H38 0.9300 . ?
C38 C37 1.393(4) . ?
C30 H30 0.9300 . ?
C30 C31 1.364(4) . ?
C21 C22 1.376(4) . ?
C21 C20 1.352(4) . ?
C22 H22 0.9300 . ?
C20 H20 0.9300 . ?
C32 H32 0.9300 . ?
C32 C31 1.380(4) . ?
C41 C40 1.509(4) . ?
C41 C46 1.389(4) . ?
C41 C42 1.363(5) . ?
C1 H1 0.9300 . ?
C1 C2 1.378(4) . ?
C27 H27A 0.9600 . ?
C27 H27B 0.9600 . ?
C27 H27C 0.9600 . ?
C40 H40A 0.9700 . ?
C40 H40B 0.9700 . ?
C31 H31 0.9300 . ?
C3 C2 1.353(5) . ?
C3 C4 1.337(5) . ?
C5 H5 0.9300 . ?
C5 C4 1.395(4) . ?
C2 H2 0.9300 . ?
C35 H35 0.9300 . ?
C35 C36 1.377(5) . ?
C37 H37 0.9300 . ?
C37 C36 1.365(4) . ?
C46 H46 0.9300 . ?
C46 C45 1.398(6) . ?
C4 H4 0.9300 . ?
C36 H36 0.9300 . ?
C42 H42 0.9300 . ?
C42 C43 1.385(5) . ?
C45 H45 0.9300 . ?
C45 C44 1.371(7) . ?
C25 H25A 0.9600 . ?
C25 H25B 0.9600 . ?
C25 H25C 0.9600 . ?
C44 H44 0.9300 . ?
C44 C43 1.363(6) . ?
C43 H43 0.9300 . ?

loop_
_geom_torsion_atom_site_label_1
_geom_torsion_atom_site_label_2
_geom_torsion_atom_site_label_3
_geom_torsion_atom_site_label_4
_geom_torsion
_geom_torsion_site_symmetry_1
_geom_torsion_site_symmetry_2
_geom_torsion_site_symmetry_3
_geom_torsion_site_symmetry_4
_geom_torsion_publ_flag
N1 C15 C14 C10 177.1(2) . . . . ?
N1 C15 C14 C13 -0.4(4) . . . . ?
N1 C15 C16 C17 -176.8(2) . . . . ?
N1 C28 C33 N2 -0.5(3) . . . . ?
N1 C28 C33 C32 177.4(2) . . . . ?
N1 C28 C29 C30 -175.4(2) . . . . ?
N1 C39 C34 N2 -2.6(4) . . . . ?
N1 C39 C34 C35 179.2(2) . . . . ?
N1 C39 C38 C37 179.0(3) . . . . ?
F2 C21 C22 C23 179.6(2) . . . . ?
F2 C21 C20 C19 179.5(2) . . . . ?
F1 C3 C2 C1 -179.7(3) . . . . ?
F1 C3 C4 C5 179.1(3) . . . . ?
N2 C33 C32 C31 175.9(2) . . . . ?
N2 C34 C35 C36 -175.3(3) . . . . ?
C15 N1 C28 C33 177.8(2) . . . . ?
C15 N1 C28 C29 -4.3(3) . . . . ?
C15 N1 C39 C34 -176.1(2) . . . . ?
C15 N1 C39 C38 5.3(3) . . . . ?
C15 C14 C13 C12 -167.6(2) . . . . ?
C9 C17 C16 C15 -0.6(3) . . . . ?
C9 C17 C18 C19 51.0(3) . . . . ?
C9 C17 C18 C23 -131.4(2) . . . . ?
C9 C10 C14 C15 0.0(3) . . . . ?
C9 C10 C14 C13 177.9(2) . . . . ?
C9 C10 C11 C12 167.5(2) . . . . ?
C17 C9 C10 C14 0.0(3) . . . . ?
C17 C9 C10 C11 177.6(2) . . . . ?
C17 C18 C19 C20 177.1(2) . . . . ?
C17 C18 C23 C22 -178.0(2) . . . . ?
C10 C9 C17 C16 0.2(3) . . . . ?
C10 C9 C17 C18 -176.3(2) . . . . ?
C10 C14 C13 C12 14.8(3) . . . . ?
C14 C15 C16 C17 0.6(3) . . . . ?
C14 C10 C11 C12 -14.8(3) . . . . ?
C28 N1 C15 C14 -83.0(3) . . . . ?
C28 N1 C15 C16 94.5(3) . . . . ?
C28 N1 C39 C34 -7.9(3) . . . . ?
C28 N1 C39 C38 173.5(2) . . . . ?
C28 C33 C32 C31 -1.9(4) . . . . ?
C28 C29 C30 C31 -2.0(4) . . . . ?
C16 C15 C14 C10 -0.4(3) . . . . ?
C16 C15 C14 C13 -177.9(2) . . . . ?
C16 C17 C18 C19 -125.5(2) . . . . ?
C16 C17 C18 C23 52.1(3) . . . . ?
C18 C17 C16 C15 176.0(2) . . . . ?
C18 C19 C20 C21 0.9(4) . . . . ?
C18 C23 C22 C21 1.0(4) . . . . ?
C33 N2 C34 C39 11.6(4) . . . . ?
C33 N2 C34 C35 -170.3(3) . . . . ?
C33 N2 C40 C41 92.8(3) . . . . ?
C33 C28 C29 C30 2.5(4) . . . . ?
C33 C32 C31 C30 2.5(4) . . . . ?
C24 C12 C26 O4 -55.0(2) . . . . ?
C24 C12 C26 O3 125.3(3) . . . . ?
C24 C12 C13 C14 95.4(2) . . . . ?
C24 C12 C11 C10 -95.6(2) . . . . ?
C39 N1 C15 C14 85.5(3) . . . . ?
C39 N1 C15 C16 -97.0(3) . . . . ?
C39 N1 C28 C33 9.5(3) . . . . ?
C39 N1 C28 C29 -172.6(2) . . . . ?
C39 C34 C35 C36 2.8(5) . . . . ?
C39 C38 C37 C36 0.7(5) . . . . ?
C8 C9 C17 C16 -179.3(2) . . . . ?
C8 C9 C17 C18 4.2(3) . . . . ?
C8 C9 C10 C14 179.6(2) . . . . ?
C8 C9 C10 C11 -2.9(4) . . . . ?
C26 C12 C24 O2 -57.4(2) . . . . ?
C26 C12 C24 O1 121.7(3) . . . . ?
C26 C12 C13 C14 -144.7(2) . . . . ?
C26 C12 C11 C10 145.5(2) . . . . ?
C29 C28 C33 N2 -178.5(2) . . . . ?
C29 C28 C33 C32 -0.6(3) . . . . ?
C29 C30 C31 C32 -0.5(4) . . . . ?
C13 C12 C24 O2 65.6(2) . . . . ?
C13 C12 C24 O1 -115.3(3) . . . . ?
C13 C12 C26 O4 -176.56(19) . . . . ?
C13 C12 C26 O3 3.8(4) . . . . ?
C13 C12 C11 C10 23.2(3) . . . . ?
C6 C1 C2 C3 0.6(5) . . . . ?
C6 C5 C4 C3 0.6(5) . . . . ?
C11 C10 C14 C15 -177.9(2) . . . . ?
C11 C10 C14 C13 0.0(3) . . . . ?
C11 C12 C24 O2 -178.79(19) . . . . ?
C11 C12 C24 O1 0.3(3) . . . . ?
C11 C12 C26 O4 65.4(3) . . . . ?
C11 C12 C26 O3 -114.2(3) . . . . ?
C11 C12 C13 C14 -23.1(3) . . . . ?
C34 N2 C33 C28 -9.9(3) . . . . ?
C34 N2 C33 C32 172.3(2) . . . . ?
C34 N2 C40 C41 -83.0(3) . . . . ?
C34 C39 C38 C37 0.4(4) . . . . ?
C34 C35 C36 C37 -1.8(6) . . . . ?
C19 C18 C23 C22 -0.4(4) . . . . ?
C23 C18 C19 C20 -0.5(4) . . . . ?
C7 C6 C1 C2 178.8(3) . . . . ?
C7 C6 C5 C4 -179.4(3) . . . . ?
C38 C39 C34 N2 176.1(2) . . . . ?
C38 C39 C34 C35 -2.1(4) . . . . ?
C38 C37 C36 C35 0.0(6) . . . . ?
C22 C21 C20 C19 -0.3(4) . . . . ?
C20 C21 C22 C23 -0.6(4) . . . . ?
C41 C46 C45 C44 -0.4(6) . . . . ?
C41 C42 C43 C44 0.5(6) . . . . ?
C1 C6 C5 C4 -0.6(5) . . . . ?
C27 O4 C26 O3 -1.0(4) . . . . ?
C27 O4 C26 C12 179.4(2) . . . . ?
C40 N2 C33 C28 174.3(2) . . . . ?
C40 N2 C33 C32 -3.5(4) . . . . ?
C40 N2 C34 C39 -172.7(2) . . . . ?
C40 N2 C34 C35 5.5(4) . . . . ?
C40 C41 C46 C45 178.7(3) . . . . ?
C40 C41 C42 C43 -178.7(4) . . . . ?
C5 C6 C1 C2 0.0(5) . . . . ?
C2 C3 C4 C5 0.1(6) . . . . ?
C46 C41 C40 N2 164.2(3) . . . . ?
C46 C41 C42 C43 -0.8(6) . . . . ?
C46 C45 C44 C43 0.1(7) . . . . ?
C4 C3 C2 C1 -0.7(6) . . . . ?
C42 C41 C40 N2 -17.9(5) . . . . ?
C42 C41 C46 C45 0.7(5) . . . . ?
C45 C44 C43 C42 -0.2(7) . . . . ?
C25 O2 C24 O1 0.3(4) . . . . ?
C25 O2 C24 C12 179.4(3) . . . . ?

loop_
_smtbx_masks_void_nr
_smtbx_masks_void_average_x
_smtbx_masks_void_average_y
_smtbx_masks_void_average_z
_smtbx_masks_void_volume
_smtbx_masks_void_count_electrons
_smtbx_masks_void_content
1 0.000 0.000 0.500 219.2 47.5 '1 C6H6'
2 0.500 0.500 0.000 286.3 41.4 '2 C6H6'
